data_1502010
loop_
_publ_author_name
'Bhandari, Manojkumar R.'
'Yousufuddin, Muhammed'
'Lovely, Carl J.'

_publ_section_title
;
 Diversity-oriented approach to pyrrole-imidazole alkaloid frameworks.
;
_journal_issue 6
_journal_name_full 'Organic letters'
_journal_page_first 1382
_journal_page_last 1385
_journal_paper_doi 10.1021/ol200067e
_journal_volume 13
_journal_year 2011
_chemical_formula_sum 'C36 H38 N5 O3 S'
_chemical_formula_weight 620.77
_chemical_name_systematic
; 
 ? 
;
_space_group_IT_number 2
_symmetry_cell_setting triclinic
_symmetry_space_group_name_Hall '-P 1'
_symmetry_space_group_name_H-M 'P -1'
_atom_sites_solution_hydrogens geom
_atom_sites_solution_primary direct
_atom_sites_solution_secondary difmap
_audit_creation_method SHELXL-97
_cell_angle_alpha 68.844(2)
_cell_angle_beta 89.865(2)
_cell_angle_gamma 85.494(2)
_cell_formula_units_Z 2
_cell_length_a 9.6362(9)
_cell_length_b 11.6135(11)
_cell_length_c 14.9611(14)
_cell_measurement_reflns_used 3888
_cell_measurement_temperature 100(2)
_cell_measurement_theta_max 28.16
_cell_measurement_theta_min 2.54
_cell_volume 1556.0(3)
_computing_cell_refinement 'Bruker SMART'
_computing_data_collection 'Bruker SMART'
_computing_data_reduction 'Bruker SAINT'
_computing_molecular_graphics 'Bruker SHELXTL'
_computing_publication_material 'Bruker SHELXTL'
_computing_structure_refinement 'SHELXL-97 (Sheldrick, 1997)'
_computing_structure_solution 'SHELXS-97 (Sheldrick, 1990)'
_diffrn_ambient_temperature 100(2)
_diffrn_measured_fraction_theta_full 0.926
_diffrn_measured_fraction_theta_max 0.926
_diffrn_measurement_device_type 'CCD area detector'
_diffrn_measurement_method 'phi and omega scans'
_diffrn_radiation_monochromator graphite
_diffrn_radiation_source 'fine-focus sealed tube'
_diffrn_radiation_type MoK\a
_diffrn_radiation_wavelength 0.71073
_diffrn_reflns_av_R_equivalents 0.0537
_diffrn_reflns_av_sigmaI/netI 0.0633
_diffrn_reflns_limit_h_max 12
_diffrn_reflns_limit_h_min -12
_diffrn_reflns_limit_k_max 13
_diffrn_reflns_limit_k_min -15
_diffrn_reflns_limit_l_max 15
_diffrn_reflns_limit_l_min -19
_diffrn_reflns_number 10368
_diffrn_reflns_theta_full 28.29
_diffrn_reflns_theta_max 28.29
_diffrn_reflns_theta_min 1.46
_exptl_absorpt_coefficient_mu 0.150
_exptl_absorpt_correction_type none
_exptl_crystal_colour yellow
_exptl_crystal_density_diffrn 1.325
_exptl_crystal_density_method 'not measured'
_exptl_crystal_description plate
_exptl_crystal_F_000 658
_exptl_crystal_size_max 0.35
_exptl_crystal_size_mid 0.23
_exptl_crystal_size_min 0.02
_refine_diff_density_max 2.512
_refine_diff_density_min -0.826
_refine_diff_density_rms 0.126
_refine_ls_extinction_method none
_refine_ls_goodness_of_fit_ref 1.717
_refine_ls_hydrogen_treatment constr
_refine_ls_matrix_type full
_refine_ls_number_parameters 410
_refine_ls_number_reflns 7169
_refine_ls_number_restraints 18
_refine_ls_restrained_S_all 1.730
_refine_ls_R_factor_all 0.1086
_refine_ls_R_factor_gt 0.0862
_refine_ls_shift/su_max 0.001
_refine_ls_shift/su_mean 0.000
_refine_ls_structure_factor_coef Fsqd
_refine_ls_weighting_details 'calc w=1/[\s^2^(Fo^2^)+(0.0500P)^2^+1.2631P] where P=(Fo^2^+2Fc^2^)/3'
_refine_ls_weighting_scheme calc
_refine_ls_wR_factor_gt 0.2144
_refine_ls_wR_factor_ref 0.2308
_reflns_number_gt 5258
_reflns_number_total 7169
_reflns_threshold_expression >2sigma(I)
_cod_data_source_file ol200067e_si_007.cif
_cod_data_source_block manoj6m
_cod_depositor_comments
;
The following automatic conversions were performed:

'_symmetry_cell_setting' value 'Triclinic' changed to 'triclinic'
according to /home/saulius/struct/CIF-dictionaries/cif_core.dic
dictionary named 'cif_core.dic' version 2.4.1 from 2010-06-29.

Automatic conversion script
Id: cif_fix_values 1715 2011-07-08 13:25:40Z adriana 
;
_cod_original_sg_symbol_H-M P-1
_cod_database_code 1502010

loop_
_symmetry_equiv_pos_as_xyz
'x, y, z'
'-x, -y, -z'

loop_
_atom_site_label
_atom_site_type_symbol
_atom_site_fract_x
_atom_site_fract_y
_atom_site_fract_z
_atom_site_U_iso_or_equiv
_atom_site_adp_type
_atom_site_occupancy
_atom_site_symmetry_multiplicity
_atom_site_calc_flag
_atom_site_refinement_flags
_atom_site_disorder_assembly
_atom_site_disorder_group
S1 S 0.75920(10) 0.50247(9) 0.09841(6) 0.0243(2) Uani 1 1 d . . .
O1 O 0.8444(3) 0.5040(3) 0.02046(19) 0.0333(7) Uani 1 1 d . . .
O2 O 0.6199(3) 0.4680(3) 0.1049(2) 0.0321(6) Uani 1 1 d . . .
O3 O 0.5019(2) 0.1964(2) 0.68319(17) 0.0240(6) Uani 1 1 d . . .
N1 N 0.7602(3) 0.6322(3) 0.1128(2) 0.0249(7) Uani 1 1 d . . .
N2 N 0.8456(3) 0.3940(3) 0.1948(2) 0.0254(7) Uani 1 1 d . . .
N3 N 1.0105(3) 0.2593(3) 0.2839(2) 0.0319(8) Uani 1 1 d . . .
N4 N 0.5605(3) 0.1660(3) 0.3879(2) 0.0254(7) Uani 1 1 d . . .
N5 N 0.7239(3) 0.1350(3) 0.65317(19) 0.0187(6) Uani 1 1 d . . .
C1 C 0.8964(4) 0.6848(4) 0.1070(3) 0.0382(10) Uani 1 1 d . . .
H1A H 0.8816 0.7749 0.0890 0.057 Uiso 1 1 calc R . .
H1B H 0.9524 0.6657 0.0586 0.057 Uiso 1 1 calc R . .
H1C H 0.9454 0.6488 0.1694 0.057 Uiso 1 1 calc R . .
C2 C 0.6615(4) 0.6598(4) 0.1787(3) 0.0322(9) Uani 1 1 d . . .
H2A H 0.6981 0.6196 0.2447 0.048 Uiso 1 1 calc R . .
H2B H 0.5718 0.6285 0.1726 0.048 Uiso 1 1 calc R . .
H2C H 0.6487 0.7496 0.1628 0.048 Uiso 1 1 calc R . .
C3 C 0.9794(4) 0.3427(4) 0.1998(3) 0.0311(9) Uani 1 1 d . . .
H3 H 1.0419 0.3652 0.1483 0.037 Uiso 1 1 calc R . .
C4 C 0.7900(4) 0.3388(3) 0.2843(3) 0.0258(8) Uani 1 1 d . . .
H4 H 0.6992 0.3554 0.3040 0.031 Uiso 1 1 calc R . .
C5 C 0.8936(4) 0.2552(3) 0.3385(3) 0.0239(8) Uani 1 1 d . . .
C6 C 0.8929(4) 0.1713(4) 0.4382(3) 0.0250(8) Uani 1 1 d . . .
H6 H 0.9818 0.1403 0.4682 0.030 Uiso 1 1 calc R . .
C7 C 0.7831(4) 0.1318(3) 0.4935(2) 0.0216(7) Uani 1 1 d . . .
C8 C 0.6348(4) 0.1566(3) 0.4687(2) 0.0219(7) Uani 1 1 d . . .
C9 C 0.4212(4) 0.1945(4) 0.4010(3) 0.0281(8) Uani 1 1 d . . .
H9 H 0.3477 0.2069 0.3554 0.034 Uiso 1 1 calc R . .
C10 C 0.4062(4) 0.2021(4) 0.4893(3) 0.0275(8) Uani 1 1 d . . .
H10 H 0.3219 0.2209 0.5161 0.033 Uiso 1 1 calc R . .
C11 C 0.5410(4) 0.1764(3) 0.5336(2) 0.0223(7) Uani 1 1 d . . .
C12 C 0.5844(4) 0.1705(3) 0.6295(2) 0.0204(7) Uani 1 1 d . . .
C13 C 0.8002(4) 0.0637(3) 0.6002(2) 0.0210(7) Uani 1 1 d . . .
H13A H 0.7639 -0.0188 0.6176 0.025 Uiso 1 1 calc R . .
H13B H 0.9004 0.0512 0.6188 0.025 Uiso 1 1 calc R . .
C14 C 0.6098(5) 0.1221(4) 0.3128(3) 0.0313(9) Uani 1 1 d . . .
H14A H 0.7057 0.0850 0.3283 0.047 Uiso 1 1 calc R . .
H14B H 0.6067 0.1919 0.2514 0.047 Uiso 1 1 calc R . .
H14C H 0.5500 0.0598 0.3082 0.047 Uiso 1 1 calc R . .
C15 C 0.7703(3) 0.1076(3) 0.7556(2) 0.0174(7) Uani 1 1 d . . .
C16 C 0.9310(4) 0.0888(3) 0.7640(2) 0.0194(7) Uani 1 1 d . . .
C17 C 1.0013(4) -0.0045(3) 0.8400(3) 0.0234(8) Uani 1 1 d . . .
H17 H 0.9505 -0.0631 0.8870 0.028 Uiso 1 1 calc R . .
C18 C 1.1468(4) -0.0129(4) 0.8476(3) 0.0278(8) Uani 1 1 d . . .
H18 H 1.1941 -0.0777 0.8995 0.033 Uiso 1 1 calc R . .
C19 C 1.2218(4) 0.0719(4) 0.7808(3) 0.0263(8) Uani 1 1 d . . .
H19 H 1.3206 0.0653 0.7858 0.032 Uiso 1 1 calc R . .
C20 C 1.1515(4) 0.1675(4) 0.7056(3) 0.0269(8) Uani 1 1 d . . .
H20 H 1.2027 0.2272 0.6598 0.032 Uiso 1 1 calc R . .
C21 C 1.0081(4) 0.1762(3) 0.6973(3) 0.0238(8) Uani 1 1 d . . .
H21 H 0.9613 0.2421 0.6459 0.029 Uiso 1 1 calc R . .
C22 C 0.6982(3) -0.0067(3) 0.8181(2) 0.0181(7) Uani 1 1 d . . .
C23 C 0.5850(3) 0.0002(3) 0.8744(2) 0.0185(7) Uani 1 1 d . . .
H23 H 0.5527 0.0778 0.8779 0.022 Uiso 1 1 calc R . .
C24 C 0.5185(4) -0.1050(3) 0.9258(2) 0.0221(7) Uani 1 1 d . . .
H24 H 0.4421 -0.0983 0.9644 0.027 Uiso 1 1 calc R . .
C25 C 0.5619(4) -0.2188(3) 0.9213(3) 0.0235(8) Uani 1 1 d . . .
H25 H 0.5163 -0.2904 0.9566 0.028 Uiso 1 1 calc R . .
C26 C 0.6730(4) -0.2268(3) 0.8646(3) 0.0240(8) Uani 1 1 d . . .
H26 H 0.7027 -0.3044 0.8601 0.029 Uiso 1 1 calc R . .
C27 C 0.7416(4) -0.1231(3) 0.8141(2) 0.0210(7) Uani 1 1 d . . .
H27 H 0.8188 -0.1309 0.7765 0.025 Uiso 1 1 calc R . .
C28 C 0.7404(3) 0.2225(3) 0.7838(3) 0.0203(7) Uani 1 1 d . . .
C29 C 0.7146(4) 0.3419(3) 0.7162(3) 0.0277(8) Uani 1 1 d . . .
H29 H 0.7065 0.3539 0.6501 0.033 Uiso 1 1 calc R . .
C30 C 0.7005(5) 0.4440(4) 0.7450(3) 0.0354(10) Uani 1 1 d . . .
H30 H 0.6822 0.5250 0.6984 0.043 Uiso 1 1 calc R . .
C31 C 0.7128(4) 0.4282(4) 0.8404(3) 0.0329(9) Uani 1 1 d . . .
H31 H 0.7011 0.4979 0.8596 0.040 Uiso 1 1 calc R . .
C32 C 0.7424(4) 0.3104(4) 0.9086(3) 0.0278(8) Uani 1 1 d . . .
H32 H 0.7530 0.2994 0.9744 0.033 Uiso 1 1 calc R . .
C33 C 0.7565(3) 0.2085(3) 0.8801(3) 0.0217(7) Uani 1 1 d . . .
H33 H 0.7774 0.1281 0.9269 0.026 Uiso 1 1 calc R . .
C34 C 0.8889(9) 0.4924(9) 0.4680(7) 0.112(3) Uani 1 1 d U A 1
H34A H 0.9122 0.5333 0.5123 0.168 Uiso 1 1 calc R A 1
H34B H 0.9294 0.5343 0.4056 0.168 Uiso 1 1 calc R A 1
H34C H 0.9265 0.4056 0.4939 0.168 Uiso 1 1 calc R A 1
C35 C 0.7508(5) 0.4980(4) 0.4575(3) 0.0349(9) Uani 1 1 d U A 1
H35A H 0.7559 0.4394 0.4229 0.042 Uiso 1 1 calc R A 1
H35B H 0.7464 0.5799 0.4049 0.042 Uiso 1 1 calc R A 1
C36 C 0.5484(5) 0.4996(5) 0.4662(4) 0.0482(12) Uani 1 1 d U . 1
H36A H 0.5153 0.5725 0.4095 0.058 Uiso 1 1 calc R . 1
H36B H 0.5275 0.4269 0.4504 0.058 Uiso 1 1 calc R . 1

loop_
_atom_site_aniso_label
_atom_site_aniso_U_11
_atom_site_aniso_U_22
_atom_site_aniso_U_33
_atom_site_aniso_U_23
_atom_site_aniso_U_13
_atom_site_aniso_U_12
S1 0.0290(5) 0.0236(5) 0.0202(4) -0.0080(4) -0.0022(3) -0.0001(4)
O1 0.0459(17) 0.0321(16) 0.0208(14) -0.0097(12) 0.0025(12) 0.0030(13)
O2 0.0329(15) 0.0300(15) 0.0343(15) -0.0125(12) -0.0066(12) -0.0038(12)
O3 0.0199(13) 0.0309(14) 0.0219(13) -0.0108(11) 0.0031(10) 0.0000(10)
N1 0.0245(16) 0.0234(16) 0.0270(16) -0.0095(13) 0.0003(13) -0.0006(12)
N2 0.0284(17) 0.0258(17) 0.0206(15) -0.0076(13) 0.0021(13) 0.0027(13)
N3 0.0301(18) 0.0348(19) 0.0248(17) -0.0051(15) 0.0074(14) 0.0062(14)
N4 0.0324(18) 0.0256(17) 0.0189(15) -0.0088(13) -0.0014(13) -0.0037(13)
N5 0.0229(15) 0.0203(15) 0.0139(13) -0.0073(11) 0.0020(11) -0.0016(11)
C1 0.035(2) 0.037(2) 0.048(3) -0.020(2) 0.010(2) -0.0138(18)
C2 0.031(2) 0.030(2) 0.040(2) -0.0186(19) 0.0035(17) -0.0007(17)
C3 0.026(2) 0.038(2) 0.025(2) -0.0085(17) 0.0073(15) 0.0063(17)
C4 0.028(2) 0.026(2) 0.0229(18) -0.0088(15) 0.0066(15) -0.0009(15)
C5 0.0260(19) 0.0243(19) 0.0221(18) -0.0100(15) 0.0041(14) 0.0014(14)
C6 0.0263(19) 0.028(2) 0.0206(18) -0.0108(15) -0.0011(14) 0.0056(15)
C7 0.0290(19) 0.0191(17) 0.0182(17) -0.0091(14) 0.0006(14) 0.0006(14)
C8 0.0281(19) 0.0191(18) 0.0181(17) -0.0060(14) -0.0009(14) -0.0033(14)
C9 0.030(2) 0.029(2) 0.0248(19) -0.0087(16) -0.0037(15) -0.0053(16)
C10 0.028(2) 0.030(2) 0.0231(19) -0.0067(16) 0.0002(15) -0.0039(16)
C11 0.0236(18) 0.0239(19) 0.0194(17) -0.0073(15) 0.0016(14) -0.0050(14)
C12 0.0240(18) 0.0180(17) 0.0188(17) -0.0057(14) 0.0005(14) -0.0044(13)
C13 0.0254(18) 0.0209(18) 0.0174(17) -0.0083(14) 0.0018(14) 0.0001(14)
C14 0.045(2) 0.031(2) 0.0225(19) -0.0144(17) -0.0002(17) -0.0040(18)
C15 0.0180(17) 0.0204(17) 0.0143(15) -0.0070(13) 0.0008(12) -0.0003(13)
C16 0.0203(17) 0.0224(18) 0.0197(17) -0.0127(14) 0.0032(13) -0.0022(13)
C17 0.0207(18) 0.028(2) 0.0230(18) -0.0105(15) 0.0028(14) -0.0026(14)
C18 0.026(2) 0.032(2) 0.0263(19) -0.0129(17) -0.0034(15) 0.0027(16)
C19 0.0175(18) 0.035(2) 0.033(2) -0.0201(17) 0.0013(15) -0.0009(15)
C20 0.027(2) 0.033(2) 0.0273(19) -0.0164(17) 0.0096(15) -0.0099(16)
C21 0.0258(19) 0.0255(19) 0.0219(18) -0.0106(15) 0.0027(14) -0.0025(15)
C22 0.0213(17) 0.0202(17) 0.0133(15) -0.0063(13) -0.0009(13) -0.0019(13)
C23 0.0182(17) 0.0222(18) 0.0162(16) -0.0086(14) -0.0010(13) 0.0001(13)
C24 0.0178(17) 0.031(2) 0.0176(17) -0.0080(15) 0.0003(13) -0.0037(14)
C25 0.0232(18) 0.0235(19) 0.0203(17) -0.0029(15) -0.0025(14) -0.0057(14)
C26 0.030(2) 0.0174(17) 0.0224(18) -0.0057(14) -0.0029(15) 0.0008(14)
C27 0.0239(18) 0.0208(18) 0.0177(16) -0.0065(14) 0.0015(13) 0.0001(14)
C28 0.0163(17) 0.0233(18) 0.0253(18) -0.0134(15) 0.0047(13) -0.0032(13)
C29 0.034(2) 0.0223(19) 0.029(2) -0.0109(16) 0.0016(16) -0.0032(15)
C30 0.042(2) 0.019(2) 0.045(3) -0.0116(18) 0.001(2) -0.0030(17)
C31 0.034(2) 0.028(2) 0.049(3) -0.027(2) 0.0083(19) -0.0070(17)
C32 0.0240(19) 0.037(2) 0.033(2) -0.0238(18) 0.0068(15) -0.0075(16)
C33 0.0170(17) 0.0247(19) 0.0257(18) -0.0113(15) 0.0047(14) -0.0047(14)
C34 0.115(3) 0.110(3) 0.110(3) -0.0393(14) 0.0044(10) -0.0101(10)
C35 0.0423(13) 0.0323(12) 0.0303(12) -0.0120(9) -0.0005(9) -0.0014(9)
C36 0.0489(15) 0.0451(14) 0.0497(14) -0.0163(10) -0.0005(9) -0.0027(9)

loop_
_atom_type_symbol
_atom_type_description
_atom_type_scat_dispersion_real
_atom_type_scat_dispersion_imag
_atom_type_scat_source
C C 0.0033 0.0016 'International Tables Vol C Tables 4.2.6.8 and 6.1.1.4'
H H 0.0000 0.0000 'International Tables Vol C Tables 4.2.6.8 and 6.1.1.4'
N N 0.0061 0.0033 'International Tables Vol C Tables 4.2.6.8 and 6.1.1.4'
O O 0.0106 0.0060 'International Tables Vol C Tables 4.2.6.8 and 6.1.1.4'
S S 0.1246 0.1234 'International Tables Vol C Tables 4.2.6.8 and 6.1.1.4'

loop_
_geom_angle_atom_site_label_1
_geom_angle_atom_site_label_2
_geom_angle_atom_site_label_3
_geom_angle
_geom_angle_site_symmetry_1
O1 S1 O2 122.15(18) .
O1 S1 N1 109.33(17) .
O2 S1 N1 108.83(17) .
O1 S1 N2 103.43(16) .
O2 S1 N2 104.96(16) .
N1 S1 N2 107.02(16) .
C2 N1 C1 115.7(3) .
C2 N1 S1 118.9(3) .
C1 N1 S1 117.0(3) .
C3 N2 C4 106.8(3) .
C3 N2 S1 127.9(3) .
C4 N2 S1 125.3(3) .
C3 N3 C5 106.5(3) .
C8 N4 C9 108.2(3) .
C8 N4 C14 126.0(3) .
C9 N4 C14 123.9(3) .
C12 N5 C13 117.3(3) .
C12 N5 C15 117.5(3) .
C13 N5 C15 117.3(3) .
N1 C1 H1A 109.5 .
N1 C1 H1B 109.5 .
H1A C1 H1B 109.5 .
N1 C1 H1C 109.5 .
H1A C1 H1C 109.5 .
H1B C1 H1C 109.5 .
N1 C2 H2A 109.5 .
N1 C2 H2B 109.5 .
H2A C2 H2B 109.5 .
N1 C2 H2C 109.5 .
H2A C2 H2C 109.5 .
H2B C2 H2C 109.5 .
N3 C3 N2 111.6(3) .
N3 C3 H3 124.2 .
N2 C3 H3 124.2 .
C5 C4 N2 105.6(3) .
C5 C4 H4 127.2 .
N2 C4 H4 127.2 .
C4 C5 N3 109.5(3) .
C4 C5 C6 129.4(3) .
N3 C5 C6 121.1(3) .
C7 C6 C5 128.7(4) .
C7 C6 H6 115.6 .
C5 C6 H6 115.6 .
C6 C7 C8 129.5(3) .
C6 C7 C13 121.6(3) .
C8 C7 C13 108.5(3) .
N4 C8 C11 107.8(3) .
N4 C8 C7 132.0(3) .
C11 C8 C7 120.2(3) .
C10 C9 N4 109.4(3) .
C10 C9 H9 125.3 .
N4 C9 H9 125.3 .
C9 C10 C11 106.7(3) .
C9 C10 H10 126.6 .
C11 C10 H10 126.6 .
C8 C11 C10 107.8(3) .
C8 C11 C12 122.6(3) .
C10 C11 C12 129.6(3) .
O3 C12 N5 123.3(3) .
O3 C12 C11 121.7(3) .
N5 C12 C11 115.0(3) .
N5 C13 C7 110.6(3) .
N5 C13 H13A 109.5 .
C7 C13 H13A 109.5 .
N5 C13 H13B 109.5 .
C7 C13 H13B 109.5 .
H13A C13 H13B 108.1 .
N4 C14 H14A 109.5 .
N4 C14 H14B 109.5 .
H14A C14 H14B 109.5 .
N4 C14 H14C 109.5 .
H14A C14 H14C 109.5 .
H14B C14 H14C 109.5 .
N5 C15 C22 106.9(3) .
N5 C15 C16 109.5(3) .
C22 C15 C16 113.5(3) .
N5 C15 C28 111.0(3) .
C22 C15 C28 114.1(3) .
C16 C15 C28 101.8(3) .
C17 C16 C21 118.7(3) .
C17 C16 C15 122.5(3) .
C21 C16 C15 118.6(3) .
C16 C17 C18 120.3(3) .
C16 C17 H17 119.8 .
C18 C17 H17 119.8 .
C19 C18 C17 120.6(4) .
C19 C18 H18 119.7 .
C17 C18 H18 119.7 .
C18 C19 C20 119.3(3) .
C18 C19 H19 120.3 .
C20 C19 H19 120.3 .
C21 C20 C19 120.5(3) .
C21 C20 H20 119.8 .
C19 C20 H20 119.8 .
C20 C21 C16 120.6(3) .
C20 C21 H21 119.7 .
C16 C21 H21 119.7 .
C23 C22 C27 117.6(3) .
C23 C22 C15 123.2(3) .
C27 C22 C15 119.1(3) .
C22 C23 C24 121.0(3) .
C22 C23 H23 119.5 .
C24 C23 H23 119.5 .
C25 C24 C23 120.9(3) .
C25 C24 H24 119.6 .
C23 C24 H24 119.6 .
C24 C25 C26 118.8(3) .
C24 C25 H25 120.6 .
C26 C25 H25 120.6 .
C25 C26 C27 121.0(3) .
C25 C26 H26 119.5 .
C27 C26 H26 119.5 .
C26 C27 C22 120.7(3) .
C26 C27 H27 119.6 .
C22 C27 H27 119.6 .
C29 C28 C33 118.3(3) .
C29 C28 C15 122.6(3) .
C33 C28 C15 118.7(3) .
C28 C29 C30 120.4(4) .
C28 C29 H29 119.8 .
C30 C29 H29 119.8 .
C31 C30 C29 120.5(4) .
C31 C30 H30 119.7 .
C29 C30 H30 119.7 .
C30 C31 C32 120.0(4) .
C30 C31 H31 120.0 .
C32 C31 H31 120.0 .
C31 C32 C33 119.6(4) .
C31 C32 H32 120.2 .
C33 C32 H32 120.2 .
C32 C33 C28 121.2(4) .
C32 C33 H33 119.4 .
C28 C33 H33 119.4 .
C34 C35 C36 169.9(5) .
C34 C35 H35A 93.1 .
C36 C35 H35A 93.1 .
C34 C35 H35B 93.1 .
C36 C35 H35B 93.1 .
H35A C35 H35B 103.0 .
C36 C36 C35 136.6(6) 2_666
C36 C36 H36A 103.0 2_666
C35 C36 H36A 103.0 .
C36 C36 H36B 103.0 2_666
C35 C36 H36B 103.0 .
H36A C36 H36B 105.1 .

loop_
_geom_bond_atom_site_label_1
_geom_bond_atom_site_label_2
_geom_bond_distance
_geom_bond_site_symmetry_2
S1 O1 1.420(3) .
S1 O2 1.424(3) .
S1 N1 1.598(3) .
S1 N2 1.699(3) .
O3 C12 1.225(4) .
N1 C2 1.468(5) .
N1 C1 1.480(5) .
N2 C3 1.368(5) .
N2 C4 1.387(5) .
N3 C3 1.298(5) .
N3 C5 1.384(5) .
N4 C8 1.373(5) .
N4 C9 1.388(5) .
N4 C14 1.455(5) .
N5 C12 1.383(4) .
N5 C13 1.494(4) .
N5 C15 1.509(4) .
C1 H1A 0.9800 .
C1 H1B 0.9800 .
C1 H1C 0.9800 .
C2 H2A 0.9800 .
C2 H2B 0.9800 .
C2 H2C 0.9800 .
C3 H3 0.9500 .
C4 C5 1.371(5) .
C4 H4 0.9500 .
C5 C6 1.459(5) .
C6 C7 1.345(5) .
C6 H6 0.9500 .
C7 C8 1.457(5) .
C7 C13 1.507(5) .
C8 C11 1.392(5) .
C9 C10 1.363(5) .
C9 H9 0.9500 .
C10 C11 1.420(5) .
C10 H10 0.9500 .
C11 C12 1.471(5) .
C13 H13A 0.9900 .
C13 H13B 0.9900 .
C14 H14A 0.9800 .
C14 H14B 0.9800 .
C14 H14C 0.9800 .
C15 C22 1.538(5) .
C15 C16 1.545(5) .
C15 C28 1.546(5) .
C16 C17 1.388(5) .
C16 C21 1.401(5) .
C17 C18 1.400(5) .
C17 H17 0.9500 .
C18 C19 1.375(6) .
C18 H18 0.9500 .
C19 C20 1.393(6) .
C19 H19 0.9500 .
C20 C21 1.381(5) .
C20 H20 0.9500 .
C21 H21 0.9500 .
C22 C23 1.392(5) .
C22 C27 1.406(5) .
C23 C24 1.392(5) .
C23 H23 0.9500 .
C24 C25 1.379(5) .
C24 H24 0.9500 .
C25 C26 1.383(5) .
C25 H25 0.9500 .
C26 C27 1.386(5) .
C26 H26 0.9500 .
C27 H27 0.9500 .
C28 C29 1.394(5) .
C28 C33 1.397(5) .
C29 C30 1.399(5) .
C29 H29 0.9500 .
C30 C31 1.375(6) .
C30 H30 0.9500 .
C31 C32 1.388(6) .
C31 H31 0.9500 .
C32 C33 1.394(5) .
C32 H32 0.9500 .
C33 H33 0.9500 .
C34 C35 1.334(9) .
C34 H34A 0.9800 .
C34 H34B 0.9800 .
C34 H34C 0.9800 .
C35 C36 1.954(7) .
C35 H35A 0.9900 .
C35 H35B 0.9900 .
C36 C36 1.376(10) 2_666
C36 H36A 0.9900 .
C36 H36B 0.9900 .
